data_2017618
loop_
_publ_author_name
'B\"ohme, Uwe'
'Fels, Sabine'

_publ_section_title
;
 Pentacoordination <i>versus</i> tetracoordination in silicon
 derivatives of an <i>O</i>,<i>N</i>,<i>O</i>'-tridentate ligand
;
_journal_coeditor_code LN3141
_journal_issue 4
_journal_name_full 'Acta Crystallographica Section C'
_journal_page_first o202
_journal_page_last o205
_journal_paper_doi 10.1107/S0108270110009285
_journal_volume 66
_journal_year 2010
_chemical_formula_iupac 'C30 H30 N2 O6 Si'
_chemical_formula_moiety 'C30 H30 N2 O6 Si'
_chemical_formula_sum 'C30 H30 N2 O6 Si'
_chemical_formula_weight 542.65
_chemical_name_systematic
;
Bis[2-(2-hydroxy-3-methoxybenzylideneamino)phenolato-
\k<i>O</i>]dimethylsilicon
;
_space_group_IT_number 14
_symmetry_cell_setting monoclinic
_symmetry_space_group_name_Hall '-P 2yn'
_symmetry_space_group_name_H-M 'P 1 21/n 1'
_atom_sites_solution_hydrogens geom
_atom_sites_solution_primary direct
_atom_sites_solution_secondary difmap
_audit_creation_method SHELXL-97
_cell_angle_alpha 90.00
_cell_angle_beta 116.2720(10)
_cell_angle_gamma 90.00
_cell_formula_units_Z 4
_cell_length_a 16.5171(8)
_cell_length_b 10.4952(5)
_cell_length_c 18.2931(9)
_cell_measurement_reflns_used 6120
_cell_measurement_temperature 153(2)
_cell_measurement_theta_max 30.43
_cell_measurement_theta_min 2.22
_cell_volume 2843.5(2)
_computing_cell_refinement 'SMART (Bruker, 2007)'
_computing_data_collection 'SMART (Bruker, 2007)'
_computing_data_reduction 'SAINT (Bruker, 2007)'
_computing_molecular_graphics 'ORTEP-3 (Farrugia, 1997)'
_computing_publication_material 'SHELXL97 (Sheldrick, 2008)'
_computing_structure_refinement 'SHELXL97 (Sheldrick, 2008)'
_computing_structure_solution 'SHELXS97 (Sheldrick, 2008)'
_diffrn_ambient_temperature 153(2)
_diffrn_measured_fraction_theta_full 1.000
_diffrn_measured_fraction_theta_max 1.000
_diffrn_measurement_device_type 'Bruker SMART CCD area-detector'
_diffrn_measurement_method 'phi and omega scans'
_diffrn_radiation_monochromator graphite
_diffrn_radiation_source 'sealed tube'
_diffrn_radiation_type MoK\a
_diffrn_radiation_wavelength 0.71073
_diffrn_reflns_av_R_equivalents 0.0285
_diffrn_reflns_av_sigmaI/netI 0.0187
_diffrn_reflns_limit_h_max 21
_diffrn_reflns_limit_h_min -21
_diffrn_reflns_limit_k_max 12
_diffrn_reflns_limit_k_min -13
_diffrn_reflns_limit_l_max 23
_diffrn_reflns_limit_l_min -23
_diffrn_reflns_number 39389
_diffrn_reflns_theta_full 27.00
_diffrn_reflns_theta_max 27.00
_diffrn_reflns_theta_min 2.30
_exptl_absorpt_coefficient_mu 0.128
_exptl_absorpt_correction_T_max 0.956
_exptl_absorpt_correction_T_min 0.932
_exptl_absorpt_correction_type multi-scan
_exptl_absorpt_process_details '(SADABS; Sheldrick 1996)'
_exptl_crystal_colour orange
_exptl_crystal_density_diffrn 1.268
_exptl_crystal_density_method 'not measured'
_exptl_crystal_description Prism
_exptl_crystal_F_000 1144
_exptl_crystal_size_max 0.52
_exptl_crystal_size_mid 0.50
_exptl_crystal_size_min 0.38
_refine_diff_density_max 0.349
_refine_diff_density_min -0.326
_refine_ls_extinction_method none
_refine_ls_goodness_of_fit_ref 1.067
_refine_ls_hydrogen_treatment mixed
_refine_ls_matrix_type full
_refine_ls_number_parameters 364
_refine_ls_number_reflns 6204
_refine_ls_number_restraints 0
_refine_ls_restrained_S_all 1.067
_refine_ls_R_factor_all 0.0529
_refine_ls_R_factor_gt 0.0361
_refine_ls_shift/su_max 0.000
_refine_ls_shift/su_mean 0.000
_refine_ls_structure_factor_coef Fsqd
_refine_ls_weighting_details 'calc w=1/[\s^2^(Fo^2^)+(0.0476P)^2^+0.8424P] where P=(Fo^2^+2Fc^2^)/3'
_refine_ls_weighting_scheme calc
_refine_ls_wR_factor_gt 0.0928
_refine_ls_wR_factor_ref 0.1001
_reflns_number_gt 4889
_reflns_number_total 6204
_reflns_threshold_expression I>2\s(I)
_cod_data_source_file ln3141.cif
_cod_data_source_block II
_cod_original_sg_symbol_H-M 'P 21/n'
_cod_database_code 2017618
_cod_database_fobs_code 2017618

loop_
_symmetry_equiv_pos_as_xyz
'x, y, z'
'-x+1/2, y+1/2, -z+1/2'
'-x, -y, -z'
'x-1/2, -y-1/2, z-1/2'

loop_
_atom_site_type_symbol
_atom_site_label
_atom_site_fract_x
_atom_site_fract_y
_atom_site_fract_z
_atom_site_U_iso_or_equiv
_atom_site_adp_type
_atom_site_calc_flag
_atom_site_refinement_flags
_atom_site_occupancy
_atom_site_disorder_assembly
_atom_site_disorder_group
Si Si1 0.53656(3) 0.07019(4) 0.23894(3) 0.03330(11) Uani d . 1 . .
N N1 0.69541(7) -0.19583(11) 0.28919(7) 0.0249(2) Uani d . 1 . .
O O1 0.72108(7) -0.12172(9) 0.43346(6) 0.0320(2) Uani d . 1 . .
H H3 0.7149(13) -0.1208(19) 0.3824(13) 0.056(6) Uiso d . 1 . .
O O2 0.62900(6) 0.03719(9) 0.22884(6) 0.0311(2) Uani d . 1 . .
O O3 0.73044(7) -0.17849(10) 0.57621(6) 0.0370(3) Uani d . 1 . .
C C1 0.68459(9) -0.31039(13) 0.30851(8) 0.0262(3) Uani d . 1 . .
H H1 0.6691 -0.3759 0.2687 0.031 Uiso calc R 1 . .
C C2 0.69550(9) -0.34171(13) 0.38953(8) 0.0253(3) Uani d . 1 . .
C C3 0.71198(9) -0.24611(13) 0.44832(8) 0.0254(3) Uani d . 1 . .
C C4 0.71701(9) -0.27888(14) 0.52442(8) 0.0280(3) Uani d . 1 . .
C C5 0.70757(10) -0.40518(14) 0.54197(9) 0.0334(3) Uani d . 1 . .
H H5 0.7122 -0.4273 0.5940 0.040 Uiso calc R 1 . .
C C6 0.69133(11) -0.49967(14) 0.48354(9) 0.0365(3) Uani d . 1 . .
H H6 0.6849 -0.5858 0.4960 0.044 Uiso calc R 1 . .
C C7 0.68464(10) -0.46875(14) 0.40807(9) 0.0319(3) Uani d . 1 . .
H H7 0.6726 -0.5334 0.3683 0.038 Uiso calc R 1 . .
C C8 0.67679(9) -0.16843(13) 0.20750(8) 0.0256(3) Uani d . 1 . .
C C9 0.63758(8) -0.05022(13) 0.17644(8) 0.0269(3) Uani d . 1 . .
C C10 0.60975(9) -0.02155(16) 0.09452(9) 0.0361(3) Uani d . 1 . .
H H10 0.5815 0.0578 0.0731 0.043 Uiso calc R 1 . .
C C11 0.62330(10) -0.10896(18) 0.04440(9) 0.0403(4) Uani d . 1 . .
H H11 0.6028 -0.0903 -0.0118 0.048 Uiso calc R 1 . .
C C12 0.66649(10) -0.22344(17) 0.07565(9) 0.0379(4) Uani d . 1 . .
H H12 0.6774 -0.2817 0.0413 0.046 Uiso calc R 1 . .
C C13 0.69375(10) -0.25312(14) 0.15697(8) 0.0306(3) Uani d . 1 . .
H H13 0.7241 -0.3312 0.1784 0.037 Uiso calc R 1 . .
C C14 0.72906(14) -0.20337(19) 0.65254(10) 0.0506(5) Uani d . 1 . .
H H14A 0.6709 -0.2412 0.6427 0.076 Uiso calc R 1 . .
H H14B 0.7375 -0.1234 0.6827 0.076 Uiso calc R 1 . .
H H14C 0.7779 -0.2626 0.6845 0.076 Uiso calc R 1 . .
C C15 0.25485(9) 0.37213(13) 0.08815(8) 0.0275(3) Uani d . 1 . .
H H15 0.2465 0.4473 0.0567 0.033 Uiso calc R 1 . .
N N2 0.33386(7) 0.32268(11) 0.12616(7) 0.0262(2) Uani d . 1 . .
O O4 0.27086(6) 0.14112(10) 0.17731(6) 0.0292(2) Uani d . 1 . .
H H17 0.3102(15) 0.193(2) 0.1675(13) 0.071(7) Uiso d . 1 . .
O O5 0.47136(7) 0.16523(10) 0.16416(7) 0.0366(3) Uani d . 1 . .
O O6 0.13233(7) 0.02422(10) 0.17973(6) 0.0338(2) Uani d . 1 . .
C C16 0.17841(9) 0.31227(13) 0.09362(8) 0.0273(3) Uani d . 1 . .
C C17 0.18987(9) 0.19776(13) 0.13724(8) 0.0245(3) Uani d . 1 . .
C C18 0.11392(9) 0.13672(13) 0.13723(8) 0.0278(3) Uani d . 1 . .
C C19 0.02911(10) 0.18977(15) 0.09573(10) 0.0365(3) Uani d . 1 . .
H H19 -0.0219 0.1482 0.0958 0.044 Uiso calc R 1 . .
C C20 0.01814(10) 0.30480(16) 0.05345(11) 0.0447(4) Uani d . 1 . .
H H20 -0.0402 0.3415 0.0255 0.054 Uiso calc R 1 . .
C C21 0.09143(10) 0.36473(15) 0.05225(10) 0.0396(4) Uani d . 1 . .
H H21 0.0833 0.4424 0.0232 0.047 Uiso calc R 1 . .
C C22 0.41178(9) 0.37233(13) 0.12320(8) 0.0259(3) Uani d . 1 . .
C C23 0.48460(9) 0.28828(13) 0.14653(8) 0.0287(3) Uani d . 1 . .
C C24 0.56500(10) 0.32787(15) 0.14659(10) 0.0371(3) Uani d . 1 . .
H H24 0.6144 0.2705 0.1624 0.045 Uiso calc R 1 . .
C C25 0.57279(10) 0.45131(15) 0.12355(10) 0.0381(4) Uani d . 1 . .
H H25 0.6276 0.4783 0.1234 0.046 Uiso calc R 1 . .
C C26 0.50134(10) 0.53535(15) 0.10078(10) 0.0381(3) Uani d . 1 . .
H H26 0.5073 0.6198 0.0851 0.046 Uiso calc R 1 . .
C C27 0.42097(10) 0.49673(14) 0.10074(9) 0.0334(3) Uani d . 1 . .
H H27 0.3721 0.5550 0.0854 0.040 Uiso calc R 1 . .
C C28 0.05704(11) -0.04755(17) 0.17525(11) 0.0456(4) Uani d . 1 . .
H H28A 0.0237 0.0026 0.1982 0.068 Uiso calc R 1 . .
H H28B 0.0784 -0.1267 0.2063 0.068 Uiso calc R 1 . .
H H28C 0.0172 -0.0679 0.1182 0.068 Uiso calc R 1 . .
C C29 0.57717(14) 0.15255(19) 0.33776(11) 0.0528(5) Uani d . 1 . .
H H29A 0.6055 0.2334 0.3352 0.079 Uiso calc R 1 . .
H H29B 0.6215 0.0988 0.3806 0.079 Uiso calc R 1 . .
H H29C 0.5261 0.1693 0.3501 0.079 Uiso calc R 1 . .
C C30 0.46764(12) -0.07294(17) 0.22650(14) 0.0531(5) Uani d . 1 . .
H H30A 0.4120 -0.0494 0.2299 0.080 Uiso calc R 1 . .
H H30B 0.5017 -0.1341 0.2697 0.080 Uiso calc R 1 . .
H H30C 0.4525 -0.1116 0.1733 0.080 Uiso calc R 1 . .

loop_
_atom_site_aniso_label
_atom_site_aniso_U_11
_atom_site_aniso_U_22
_atom_site_aniso_U_33
_atom_site_aniso_U_12
_atom_site_aniso_U_13
_atom_site_aniso_U_23
Si1 0.0327(2) 0.0273(2) 0.0446(2) 0.00628(16) 0.02135(18) 0.00860(17)
N1 0.0246(5) 0.0262(6) 0.0247(5) 0.0007(4) 0.0116(4) 0.0013(4)
O1 0.0451(6) 0.0241(5) 0.0281(5) -0.0061(4) 0.0173(5) -0.0011(4)
O2 0.0290(5) 0.0273(5) 0.0369(5) 0.0030(4) 0.0147(4) 0.0021(4)
O3 0.0491(6) 0.0375(6) 0.0267(5) -0.0105(5) 0.0189(5) -0.0049(4)
C1 0.0262(6) 0.0256(7) 0.0286(7) 0.0018(5) 0.0136(5) -0.0025(5)
C2 0.0241(6) 0.0252(7) 0.0289(7) 0.0027(5) 0.0137(5) 0.0018(5)
C3 0.0226(6) 0.0246(7) 0.0279(6) -0.0003(5) 0.0102(5) 0.0023(5)
C4 0.0254(6) 0.0302(7) 0.0282(7) -0.0012(5) 0.0116(5) -0.0002(6)
C5 0.0377(8) 0.0337(8) 0.0312(7) 0.0048(6) 0.0176(6) 0.0092(6)
C6 0.0472(9) 0.0250(7) 0.0436(8) 0.0052(6) 0.0258(7) 0.0097(6)
C7 0.0390(8) 0.0238(7) 0.0386(8) 0.0040(6) 0.0222(6) 0.0010(6)
C8 0.0232(6) 0.0292(7) 0.0247(6) -0.0037(5) 0.0108(5) -0.0006(5)
C9 0.0204(6) 0.0312(7) 0.0284(6) -0.0021(5) 0.0102(5) 0.0015(5)
C10 0.0277(7) 0.0440(9) 0.0328(7) 0.0013(6) 0.0099(6) 0.0107(7)
C11 0.0339(8) 0.0606(11) 0.0240(7) -0.0076(7) 0.0108(6) 0.0036(7)
C12 0.0386(8) 0.0482(10) 0.0315(7) -0.0107(7) 0.0195(6) -0.0100(7)
C13 0.0327(7) 0.0307(7) 0.0320(7) -0.0047(6) 0.0174(6) -0.0031(6)
C14 0.0735(12) 0.0536(11) 0.0295(8) -0.0082(9) 0.0270(8) -0.0035(7)
C15 0.0299(7) 0.0221(7) 0.0306(7) 0.0003(5) 0.0134(6) 0.0011(5)
N2 0.0269(6) 0.0243(6) 0.0292(6) -0.0007(4) 0.0140(5) -0.0017(4)
O4 0.0260(5) 0.0296(5) 0.0312(5) 0.0026(4) 0.0118(4) 0.0048(4)
O5 0.0275(5) 0.0257(5) 0.0528(6) 0.0020(4) 0.0143(5) 0.0089(5)
O6 0.0327(5) 0.0330(6) 0.0366(5) -0.0016(4) 0.0161(4) 0.0081(4)
C16 0.0274(7) 0.0254(7) 0.0293(7) 0.0006(5) 0.0127(5) -0.0007(5)
C17 0.0253(6) 0.0259(7) 0.0227(6) 0.0022(5) 0.0109(5) -0.0033(5)
C18 0.0311(7) 0.0273(7) 0.0273(7) -0.0006(6) 0.0149(6) -0.0002(5)
C19 0.0274(7) 0.0364(8) 0.0474(9) -0.0015(6) 0.0181(6) 0.0046(7)
C20 0.0256(7) 0.0399(9) 0.0642(11) 0.0065(6) 0.0158(7) 0.0141(8)
C21 0.0319(8) 0.0298(8) 0.0533(9) 0.0044(6) 0.0155(7) 0.0122(7)
C22 0.0260(6) 0.0259(7) 0.0257(6) -0.0015(5) 0.0115(5) -0.0008(5)
C23 0.0288(7) 0.0238(7) 0.0321(7) -0.0008(5) 0.0122(6) 0.0012(5)
C24 0.0285(7) 0.0324(8) 0.0514(9) 0.0028(6) 0.0184(7) 0.0035(7)
C25 0.0315(7) 0.0351(8) 0.0523(9) -0.0063(6) 0.0228(7) -0.0008(7)
C26 0.0382(8) 0.0285(8) 0.0483(9) -0.0042(6) 0.0199(7) 0.0058(7)
C27 0.0304(7) 0.0272(7) 0.0416(8) 0.0016(6) 0.0151(6) 0.0032(6)
C28 0.0401(9) 0.0453(10) 0.0528(10) -0.0053(7) 0.0219(8) 0.0164(8)
C29 0.0640(12) 0.0525(11) 0.0496(10) 0.0196(9) 0.0322(9) 0.0043(8)
C30 0.0452(10) 0.0367(9) 0.0869(14) 0.0032(8) 0.0378(10) 0.0189(9)

loop_
_atom_type_symbol
_atom_type_description
_atom_type_scat_dispersion_real
_atom_type_scat_dispersion_imag
_atom_type_scat_source
C C 0.0033 0.0016 'International Tables Vol C Tables 4.2.6.8 and 6.1.1.4'
H H 0.0000 0.0000 'International Tables Vol C Tables 4.2.6.8 and 6.1.1.4'
N N 0.0061 0.0033 'International Tables Vol C Tables 4.2.6.8 and 6.1.1.4'
O O 0.0106 0.0060 'International Tables Vol C Tables 4.2.6.8 and 6.1.1.4'
Si Si 0.0817 0.0704 'International Tables Vol C Tables 4.2.6.8 and 6.1.1.4'

loop_
_geom_angle_atom_site_label_1
_geom_angle_atom_site_label_2
_geom_angle_atom_site_label_3
_geom_angle_site_symmetry_1
_geom_angle_site_symmetry_3
_geom_angle
_geom_angle_publ_flag
O5 Si1 O2 . . 109.28(6) y
O5 Si1 C30 . . 104.50(7) y
O2 Si1 C30 . . 111.53(7) y
O5 Si1 C29 . . 110.53(7) y
O2 Si1 C29 . . 104.76(7) y
C30 Si1 C29 . . 116.20(10) y
C1 N1 C8 . . 119.19(12) ?
C3 O1 H3 . . 104.4(13) ?
C9 O2 Si1 . . 126.95(9) ?
C4 O3 C14 . . 117.89(12) ?
N1 C1 C2 . . 121.52(12) ?
N1 C1 H1 . . 119.2 ?
C2 C1 H1 . . 119.2 ?
C3 C2 C7 . . 119.60(12) ?
C3 C2 C1 . . 120.96(12) ?
C7 C2 C1 . . 119.35(12) ?
O1 C3 C4 . . 118.23(12) ?
O1 C3 C2 . . 122.33(12) ?
C4 C3 C2 . . 119.42(12) ?
O3 C4 C5 . . 125.13(13) ?
O3 C4 C3 . . 114.81(12) ?
C5 C4 C3 . . 120.06(13) ?
C4 C5 C6 . . 120.32(13) ?
C4 C5 H5 . . 119.8 ?
C6 C5 H5 . . 119.8 ?
C7 C6 C5 . . 120.32(14) ?
C7 C6 H6 . . 119.8 ?
C5 C6 H6 . . 119.8 ?
C6 C7 C2 . . 120.26(14) ?
C6 C7 H7 . . 119.9 ?
C2 C7 H7 . . 119.9 ?
C13 C8 C9 . . 119.21(12) ?
C13 C8 N1 . . 123.76(13) ?
C9 C8 N1 . . 117.02(12) ?
O2 C9 C10 . . 121.20(13) ?
O2 C9 C8 . . 118.65(12) ?
C10 C9 C8 . . 120.13(13) ?
C11 C10 C9 . . 119.80(15) ?
C11 C10 H10 . . 120.1 ?
C9 C10 H10 . . 120.1 ?
C12 C11 C10 . . 120.44(14) ?
C12 C11 H11 . . 119.8 ?
C10 C11 H11 . . 119.8 ?
C11 C12 C13 . . 120.09(15) ?
C11 C12 H12 . . 120.0 ?
C13 C12 H12 . . 120.0 ?
C12 C13 C8 . . 120.15(14) ?
C12 C13 H13 . . 119.9 ?
C8 C13 H13 . . 119.9 ?
O3 C14 H14A . . 109.5 ?
O3 C14 H14B . . 109.5 ?
H14A C14 H14B . . 109.5 ?
O3 C14 H14C . . 109.5 ?
H14A C14 H14C . . 109.5 ?
H14B C14 H14C . . 109.5 ?
N2 C15 C16 . . 119.56(12) ?
N2 C15 H15 . . 120.2 ?
C16 C15 H15 . . 120.2 ?
C15 N2 C22 . . 123.70(12) ?
C17 O4 H17 . . 104.3(14) ?
C23 O5 Si1 . . 130.58(9) ?
C18 O6 C28 . . 116.96(11) ?
C21 C16 C17 . . 119.22(13) ?
C21 C16 C15 . . 120.37(13) ?
C17 C16 C15 . . 120.34(12) ?
O4 C17 C16 . . 122.51(12) ?
O4 C17 C18 . . 118.00(12) ?
C16 C17 C18 . . 119.46(12) ?
O6 C18 C19 . . 125.11(13) ?
O6 C18 C17 . . 114.67(12) ?
C19 C18 C17 . . 120.22(13) ?
C18 C19 C20 . . 120.17(14) ?
C18 C19 H19 . . 119.9 ?
C20 C19 H19 . . 119.9 ?
C21 C20 C19 . . 120.26(14) ?
C21 C20 H20 . . 119.9 ?
C19 C20 H20 . . 119.9 ?
C20 C21 C16 . . 120.66(14) ?
C20 C21 H21 . . 119.7 ?
C16 C21 H21 . . 119.7 ?
C27 C22 C23 . . 119.26(12) ?
C27 C22 N2 . . 125.16(12) ?
C23 C22 N2 . . 115.56(12) ?
O5 C23 C24 . . 122.18(13) ?
O5 C23 C22 . . 117.43(12) ?
C24 C23 C22 . . 120.27(13) ?
C25 C24 C23 . . 119.75(14) ?
C25 C24 H24 . . 120.1 ?
C23 C24 H24 . . 120.1 ?
C26 C25 C24 . . 120.43(14) ?
C26 C25 H25 . . 119.8 ?
C24 C25 H25 . . 119.8 ?
C25 C26 C27 . . 120.19(14) ?
C25 C26 H26 . . 119.9 ?
C27 C26 H26 . . 119.9 ?
C26 C27 C22 . . 120.09(13) ?
C26 C27 H27 . . 120.0 ?
C22 C27 H27 . . 120.0 ?
O6 C28 H28A . . 109.5 ?
O6 C28 H28B . . 109.5 ?
H28A C28 H28B . . 109.5 ?
O6 C28 H28C . . 109.5 ?
H28A C28 H28C . . 109.5 ?
H28B C28 H28C . . 109.5 ?
Si1 C29 H29A . . 109.5 ?
Si1 C29 H29B . . 109.5 ?
H29A C29 H29B . . 109.5 ?
Si1 C29 H29C . . 109.5 ?
H29A C29 H29C . . 109.5 ?
H29B C29 H29C . . 109.5 ?
Si1 C30 H30A . . 109.5 ?
Si1 C30 H30B . . 109.5 ?
H30A C30 H30B . . 109.5 ?
Si1 C30 H30C . . 109.5 ?
H30A C30 H30C . . 109.5 ?
H30B C30 H30C . . 109.5 ?

loop_
_geom_bond_atom_site_label_1
_geom_bond_atom_site_label_2
_geom_bond_site_symmetry_2
_geom_bond_distance
_geom_bond_publ_flag
Si1 O5 . 1.6500(10) ?
Si1 O2 . 1.6540(10) ?
Si1 C30 . 1.837(2) ?
Si1 C29 . 1.842(2) ?
N1 C1 . 1.2879(18) ?
N1 C8 . 1.4154(17) ?
O1 C3 . 1.3554(17) ?
O1 H3 . 0.89(2) ?
O2 C9 . 1.3787(17) ?
O3 C4 . 1.3678(17) ?
O3 C14 . 1.4306(18) ?
C1 C2 . 1.4495(19) ?
C1 H1 . 0.9500 ?
C2 C3 . 1.4065(19) ?
C2 C7 . 1.4066(19) ?
C3 C4 . 1.4001(19) ?
C4 C5 . 1.389(2) ?
C5 C6 . 1.394(2) ?
C5 H5 . 0.9500 ?
C6 C7 . 1.374(2) ?
C6 H6 . 0.9500 ?
C7 H7 . 0.9500 ?
C8 C13 . 1.397(2) ?
C8 C9 . 1.3985(19) ?
C9 C10 . 1.3920(19) ?
C10 C11 . 1.383(2) ?
C10 H10 . 0.9500 ?
C11 C12 . 1.385(2) ?
C11 H11 . 0.9500 ?
C12 C13 . 1.385(2) ?
C12 H12 . 0.9500 ?
C13 H13 . 0.9500 ?
C14 H14A . 0.9800 ?
C14 H14B . 0.9800 ?
C14 H14C . 0.9800 ?
C15 N2 . 1.2855(17) ?
C15 C16 . 1.4528(19) ?
C15 H15 . 0.9500 ?
N2 C22 . 1.4116(17) ?
O4 C17 . 1.3460(16) ?
O4 H17 . 0.93(2) ?
O5 C23 . 1.3719(17) ?
O6 C18 . 1.3717(17) ?
O6 C28 . 1.4250(18) ?
C16 C21 . 1.4062(19) ?
C16 C17 . 1.4082(19) ?
C17 C18 . 1.4086(19) ?
C18 C19 . 1.381(2) ?
C19 C20 . 1.402(2) ?
C19 H19 . 0.9500 ?
C20 C21 . 1.373(2) ?
C20 H20 . 0.9500 ?
C21 H21 . 0.9500 ?
C22 C27 . 1.397(2) ?
C22 C23 . 1.3974(19) ?
C23 C24 . 1.391(2) ?
C24 C25 . 1.386(2) ?
C24 H24 . 0.9500 ?
C25 C26 . 1.382(2) ?
C25 H25 . 0.9500 ?
C26 C27 . 1.388(2) ?
C26 H26 . 0.9500 ?
C27 H27 . 0.9500 ?
C28 H28A . 0.9800 ?
C28 H28B . 0.9800 ?
C28 H28C . 0.9800 ?
C29 H29A . 0.9800 ?
C29 H29B . 0.9800 ?
C29 H29C . 0.9800 ?
C30 H30A . 0.9800 ?
C30 H30B . 0.9800 ?
C30 H30C . 0.9800 ?

loop_
_geom_hbond_atom_site_label_D
_geom_hbond_atom_site_label_H
_geom_hbond_atom_site_label_A
_geom_hbond_site_symmetry_A
_geom_hbond_distance_DH
_geom_hbond_distance_HA
_geom_hbond_distance_DA
_geom_hbond_angle_DHA
O1 H3 N1 . 0.89(2) 1.77(2) 2.600(2) 153(2)
O4 H17 N2 . 0.93(2) 1.68(2) 2.540(2) 152(2)

loop_
_geom_torsion_atom_site_label_1
_geom_torsion_atom_site_label_2
_geom_torsion_atom_site_label_3
_geom_torsion_atom_site_label_4
_geom_torsion_site_symmetry_1
_geom_torsion_site_symmetry_2
_geom_torsion_site_symmetry_3
_geom_torsion_site_symmetry_4
_geom_torsion
_geom_torsion_publ_flag
O5 Si1 O2 C9 . . . . -79.12(12) ?
C30 Si1 O2 C9 . . . . 35.91(14) ?
C29 Si1 O2 C9 . . . . 162.43(12) ?
C8 N1 C1 C2 . . . . -174.88(11) ?
N1 C1 C2 C3 . . . . 4.6(2) ?
N1 C1 C2 C7 . . . . -178.79(13) ?
C7 C2 C3 O1 . . . . -178.53(12) ?
C1 C2 C3 O1 . . . . -1.9(2) ?
C7 C2 C3 C4 . . . . -0.23(19) ?
C1 C2 C3 C4 . . . . 176.36(12) ?
C14 O3 C4 C5 . . . . -4.2(2) ?
C14 O3 C4 C3 . . . . 175.10(14) ?
O1 C3 C4 O3 . . . . 0.34(18) ?
C2 C3 C4 O3 . . . . -178.04(11) ?
O1 C3 C4 C5 . . . . 179.66(12) ?
C2 C3 C4 C5 . . . . 1.3(2) ?
O3 C4 C5 C6 . . . . 178.02(14) ?
C3 C4 C5 C6 . . . . -1.2(2) ?
C4 C5 C6 C7 . . . . 0.1(2) ?
C5 C6 C7 C2 . . . . 1.0(2) ?
C3 C2 C7 C6 . . . . -0.9(2) ?
C1 C2 C7 C6 . . . . -177.55(13) ?
C1 N1 C8 C13 . . . . -35.55(19) ?
C1 N1 C8 C9 . . . . 143.19(13) ?
Si1 O2 C9 C10 . . . . 80.09(15) ?
Si1 O2 C9 C8 . . . . -101.24(13) ?
C13 C8 C9 O2 . . . . -173.94(12) ?
N1 C8 C9 O2 . . . . 7.26(17) ?
C13 C8 C9 C10 . . . . 4.75(19) ?
N1 C8 C9 C10 . . . . -174.05(12) ?
O2 C9 C10 C11 . . . . 176.85(13) ?
C8 C9 C10 C11 . . . . -1.8(2) ?
C9 C10 C11 C12 . . . . -1.7(2) ?
C10 C11 C12 C13 . . . . 2.2(2) ?
C11 C12 C13 C8 . . . . 0.8(2) ?
C9 C8 C13 C12 . . . . -4.2(2) ?
N1 C8 C13 C12 . . . . 174.47(12) ?
C16 C15 N2 C22 . . . . 178.67(12) ?
O2 Si1 O5 C23 . . . . -65.70(14) ?
C30 Si1 O5 C23 . . . . 174.83(13) ?
C29 Si1 O5 C23 . . . . 49.09(15) ?
N2 C15 C16 C21 . . . . -179.78(14) ?
N2 C15 C16 C17 . . . . -2.8(2) ?
C21 C16 C17 O4 . . . . 179.05(13) ?
C15 C16 C17 O4 . . . . 2.0(2) ?
C21 C16 C17 C18 . . . . 1.3(2) ?
C15 C16 C17 C18 . . . . -175.74(12) ?
C28 O6 C18 C19 . . . . 5.0(2) ?
C28 O6 C18 C17 . . . . -174.17(13) ?
O4 C17 C18 O6 . . . . 0.43(17) ?
C16 C17 C18 O6 . . . . 178.31(12) ?
O4 C17 C18 C19 . . . . -178.79(13) ?
C16 C17 C18 C19 . . . . -0.9(2) ?
O6 C18 C19 C20 . . . . -179.23(15) ?
C17 C18 C19 C20 . . . . -0.1(2) ?
C18 C19 C20 C21 . . . . 0.7(3) ?
C19 C20 C21 C16 . . . . -0.4(3) ?
C17 C16 C21 C20 . . . . -0.6(2) ?
C15 C16 C21 C20 . . . . 176.36(15) ?
C15 N2 C22 C27 . . . . 19.9(2) ?
C15 N2 C22 C23 . . . . -161.36(13) ?
Si1 O5 C23 C24 . . . . 46.9(2) ?
Si1 O5 C23 C22 . . . . -136.98(12) ?
C27 C22 C23 O5 . . . . -176.78(13) ?
N2 C22 C23 O5 . . . . 4.42(18) ?
C27 C22 C23 C24 . . . . -0.6(2) ?
N2 C22 C23 C24 . . . . -179.39(13) ?
O5 C23 C24 C25 . . . . 176.11(14) ?
C22 C23 C24 C25 . . . . 0.1(2) ?
C23 C24 C25 C26 . . . . 0.2(2) ?
C24 C25 C26 C27 . . . . -0.1(2) ?
C25 C26 C27 C22 . . . . -0.4(2) ?
C23 C22 C27 C26 . . . . 0.8(2) ?
N2 C22 C27 C26 . . . . 179.43(13) ?

loop_
_cod_related_entry_id
_cod_related_entry_database
_cod_related_entry_code
1 ChemSpider 24726631
